data_4349176
loop_
_publ_author_name
'Ai, Yeye'
'Li, Yongguang'
'Ma, Huiqing'
'Su, Cheng-Yong'
'Yam, Vivian Wing-Wah'

_publ_section_title
;
 Cyclometalated Platinum(II) Complexes of
 1,3-Bis(1-n-butylpyrazol-3-yl)benzenes: Synthesis, Characterization,
 Electrochemical, Photophysical, and Gelation Behavior Studies.
;
_journal_issue 22
_journal_name_full 'Inorganic chemistry'
_journal_page_first 11920
_journal_page_last 11929
_journal_paper_doi 10.1021/acs.inorgchem.6b02033
_journal_volume 55
_journal_year 2016
_chemical_formula_moiety 'C28 H29 N5 O2 Pt'
_chemical_formula_sum 'C28 H33 N5 O2 Pt'
_chemical_formula_weight 666.68
_space_group_crystal_system monoclinic
_space_group_IT_number 14
_space_group_name_Hall '-P 2ybc'
_space_group_name_H-M_alt 'P 1 21/c 1'
_atom_sites_solution_hydrogens geom
_atom_sites_solution_primary direct
_atom_sites_solution_secondary difmap
_audit_creation_date 2016-09-20
_audit_creation_method
;
Olex2 1.2
(compiled 2015.09.30 svn.r3233 for OlexSys, GUI svn.r5103)
;
_cell_angle_alpha 90.00
_cell_angle_beta 109.946(2)
_cell_angle_gamma 90.00
_cell_formula_units_Z 4
_cell_length_a 12.0990(2)
_cell_length_b 16.5708(3)
_cell_length_c 13.1513(2)
_cell_measurement_reflns_used 9343
_cell_measurement_temperature 289.41(10)
_cell_measurement_theta_max 76.0680
_cell_measurement_theta_min 3.5070
_cell_volume 2478.54(8)
_computing_cell_refinement 'CrysAlisPro 1.171.38.43 (Rigaku OD, 2015)'
_computing_data_collection 'CrysAlisPro 1.171.38.43 (Rigaku OD, 2015)'
_computing_data_reduction 'CrysAlisPro 1.171.38.43 (Rigaku OD, 2015)'
_computing_molecular_graphics 'Olex2 (Dolomanov et al., 2009)'
_computing_publication_material 'Olex2 (Dolomanov et al., 2009)'
_computing_structure_refinement 'XL (Sheldrick, 2008)'
_computing_structure_solution 'ShelXS (Sheldrick, 2008)'
_diffrn_ambient_environment air
_diffrn_ambient_temperature 289.41(10)
_diffrn_detector 'CCD plate'
_diffrn_detector_area_resol_mean 10.6525
_diffrn_detector_type Atlas
_diffrn_measured_fraction_theta_full 0.990
_diffrn_measured_fraction_theta_max 0.990
_diffrn_measurement_details
;
List of Runs (angles in degrees, time in seconds):

  # Type    Start    End  Width  t~exp~   \w     \q     \k     \f   Frames
--------------------------------------------------------------------------
  1  \w    -65.00   3.00   1.00    1.00    --  -41.20  38.00 -90.00   68
  2  \w    -63.00  31.00   1.00    1.00    --  -41.20  38.00-180.00   94
  3  \w    -40.00  -2.00   1.00    1.00    --  -41.20 125.00-120.00   38
  4  \w     84.00 159.00   1.00    1.00    --  112.00  61.00-180.00   75
  5  \w    101.00 171.00   1.00    1.00    --  112.00 125.00 -90.00   70
  6  \w    119.00 145.00   1.00    1.00    --  112.00 139.00  33.00   26
  7  \w     89.00 115.00   1.00    1.00    --  112.00 139.00  33.00   26
  8  \w     92.00 117.00   1.00    1.00    --  112.00  30.00  60.00   25
  9  \w    132.00 157.00   1.00    1.00    --  112.00  30.00  60.00   25
 10  \w     59.00 106.00   1.00    1.00    --  112.00 -94.00 -30.00   47
 11  \w     94.00 121.00   1.00    1.00    --  112.00-125.00 -30.00   27
 12  \w     56.00  97.00   1.00    1.00    --  112.00 -94.00  90.00   41
 13  \w     63.00 139.00   1.00    1.00    --  112.00 -30.00 120.00   76
 14  \w     47.00 106.00   1.00    1.00    --  112.00 -61.00 -60.00   59
 15  \w     51.00  77.00   1.00    1.00    --  112.00-125.00-180.00   26
 16  \w     85.00 121.00   1.00    1.00    --  112.00-125.00-180.00   36
 17  \w     48.00  97.00   1.00    1.00    --   41.20-125.00 -90.00   49
 18  \w     30.00  96.00   1.00    1.00    --  112.00 -94.00 -60.00   66
 19  \w     98.00 157.00   1.00    1.00    --  112.00 125.00-150.00   59
;
_diffrn_measurement_device 'four-circle diffractometer'
_diffrn_measurement_device_type 'SuperNova, Dual, Cu at zero, Atlas'
_diffrn_measurement_method '\w scans'
_diffrn_orient_matrix_type 'CrysAlisPro convention (1999,Acta A55,543-557)'
_diffrn_orient_matrix_UB_11 0.0086584000
_diffrn_orient_matrix_UB_12 -0.0927689000
_diffrn_orient_matrix_UB_13 0.0059647000
_diffrn_orient_matrix_UB_21 -0.1349550000
_diffrn_orient_matrix_UB_22 -0.0057611000
_diffrn_orient_matrix_UB_23 -0.0357305000
_diffrn_orient_matrix_UB_31 -0.0074254000
_diffrn_orient_matrix_UB_32 -0.0028686000
_diffrn_orient_matrix_UB_33 -0.1192264000
_diffrn_radiation_monochromator mirror
_diffrn_radiation_probe x-ray
_diffrn_radiation_type CuK\a
_diffrn_radiation_wavelength 1.54184
_diffrn_reflns_av_R_equivalents 0.0364
_diffrn_reflns_av_unetI/netI 0.0306
_diffrn_reflns_limit_h_max 15
_diffrn_reflns_limit_h_min -15
_diffrn_reflns_limit_k_max 20
_diffrn_reflns_limit_k_min -20
_diffrn_reflns_limit_l_max 12
_diffrn_reflns_limit_l_min -16
_diffrn_reflns_number 13260
_diffrn_reflns_theta_full 76.03
_diffrn_reflns_theta_max 76.03
_diffrn_reflns_theta_min 4.72
_diffrn_source 'micro-focus sealed X-ray tube'
_diffrn_source_type 'SuperNova (Cu) X-ray Source'
_exptl_absorpt_coefficient_mu 10.879
_exptl_absorpt_correction_T_max 1.00000
_exptl_absorpt_correction_T_min 0.23963
_exptl_absorpt_correction_type multi-scan
_exptl_absorpt_process_details
;
CrysAlisPro 1.171.38.43 (Rigaku Oxford Diffraction, 2015)
Empirical absorption correction using spherical harmonics,
 implemented in SCALE3 ABSPACK scaling algorithm.
;
_exptl_crystal_density_diffrn 1.787
_exptl_crystal_density_method 'not measured'
_exptl_crystal_description block
_exptl_crystal_F_000 1320
_exptl_crystal_size_max 0.2
_exptl_crystal_size_mid 0.1
_exptl_crystal_size_min 0.1
_refine_diff_density_max 2.402
_refine_diff_density_min -1.484
_refine_diff_density_rms 0.186
_refine_ls_extinction_coef 0.00077(7)
_refine_ls_extinction_expression Fc^*^=kFc[1+0.001xFc^2^\l^3^/sin(2\q)]^-1/4^
_refine_ls_extinction_method SHELXL
_refine_ls_goodness_of_fit_ref 1.125
_refine_ls_hydrogen_treatment constr
_refine_ls_matrix_type full
_refine_ls_number_parameters 328
_refine_ls_number_reflns 5133
_refine_ls_number_restraints 0
_refine_ls_restrained_S_all 1.125
_refine_ls_R_factor_all 0.0381
_refine_ls_R_factor_gt 0.0372
_refine_ls_shift/su_max 0.002
_refine_ls_shift/su_mean 0.000
_refine_ls_structure_factor_coef Fsqd
_refine_ls_weighting_details 'calc w=1/[\s^2^(Fo^2^)+(0.0749P)^2^+1.4436P] where P=(Fo^2^+2Fc^2^)/3'
_refine_ls_weighting_scheme calc
_refine_ls_wR_factor_gt 0.1061
_refine_ls_wR_factor_ref 0.1070
_reflns_number_gt 4971
_reflns_number_total 5133
_reflns_threshold_expression >2sigma(I)
_cod_data_source_file ic6b02033_si_003.cif
_cod_data_source_block COMPLEX_5
_cod_original_cell_volume 2478.54(7)
_cod_database_code 4349176
_reflns_odcompleteness_completeness 99.79
_reflns_odcompleteness_iscentric 1
_reflns_odcompleteness_theta 74.33
_olex2_refinement_description
;
1. Fixed Uiso
 At 1.2 times of:
  All C(H) groups, All C(H,H) groups
 At 1.5 times of:
  All C(H,H,H) groups
2.a Secondary CH2 refined with riding coordinates:
 C15(H15A,H15B), C13(H13A,H13B), C14(H14A,H14B), C17(H17A,H17B), C19(H19A,
 H19B), C18(H18A,H18B)
2.b Aromatic/amide H refined with riding coordinates:
 C2(H2), C7(H7), C1(H1), C11(H11), C5(H5), C28(H28), C12(H12), C27(H27),
 C25(H25), C6(H6), C24(H24)
2.c Idealised Me refined as rotating group:
 C20(H20A,H20B,H20C), C16(H16A,H16B,H16C)
;
_olex2_submission_special_instructions 'No special instructions were received'
_oxdiff_exptl_absorpt_empirical_details
;
Empirical correction (ABSPACK) includes:
- Absorption correction using spherical harmonics
- Frame scaling
- Detector area scaling
;
_oxdiff_exptl_absorpt_empirical_full_max 2.123
_oxdiff_exptl_absorpt_empirical_full_min 0.587

loop_
_space_group_symop_id
_space_group_symop_operation_xyz
1 'x, y, z'
2 '-x, y+1/2, -z+1/2'
3 '-x, -y, -z'
4 'x, -y-1/2, z-1/2'

loop_
_atom_site_label
_atom_site_type_symbol
_atom_site_fract_x
_atom_site_fract_y
_atom_site_fract_z
_atom_site_U_iso_or_equiv
_atom_site_adp_type
_atom_site_occupancy
_atom_site_calc_flag
_atom_site_refinement_flags_posn
Pt1 Pt 0.005739(13) 0.120735(9) 0.578074(11) 0.01243(11) Uani 1 d .
C2 C 0.0612(3) -0.0923(3) 0.7589(3) 0.0193(8) Uani 1 d .
H2 H 0.0364 -0.1285 0.8008 0.023 Uiso 1 calc R
N2 N 0.0705(3) 0.0156(2) 0.6574(3) 0.0153(6) Uani 1 d .
N3 N -0.1124(3) 0.2128(2) 0.5247(3) 0.0166(6) Uani 1 d .
N1 N 0.1641(3) -0.0330(2) 0.6694(3) 0.0152(6) Uani 1 d .
C7 C -0.3023(4) 0.1194(2) 0.6638(4) 0.0201(9) Uani 1 d .
H7 H -0.3689 0.1513 0.6511 0.024 Uiso 1 calc R
C21 C 0.1271(3) 0.1478(2) 0.5052(3) 0.0172(7) Uani 1 d .
C9 C -0.1147(3) 0.0917(2) 0.6424(3) 0.0159(7) Uani 1 d .
C8 C -0.2134(3) 0.1420(3) 0.6226(3) 0.0154(7) Uani 1 d .
C15 C 0.1484(4) 0.3808(2) 0.4402(4) 0.0222(10) Uani 1 d .
H15A H 0.1117 0.4007 0.3670 0.027 Uiso 1 calc R
H15B H 0.1912 0.3321 0.4365 0.027 Uiso 1 calc R
C22 C 0.1928(4) 0.1614(3) 0.4557(3) 0.0192(8) Uani 1 d .
C3 C 0.0058(3) -0.0209(2) 0.7115(3) 0.0162(7) Uani 1 d .
N5 N 0.4949(3) 0.2075(2) 0.2128(3) 0.0253(8) Uani 1 d .
C1 C 0.1603(4) -0.0974(3) 0.7302(3) 0.0210(8) Uani 1 d .
H1 H 0.2156 -0.1387 0.7498 0.025 Uiso 1 calc R
C11 C -0.2803(4) 0.2764(3) 0.5147(3) 0.0225(8) Uani 1 d .
H11 H -0.3505 0.2899 0.5248 0.027 Uiso 1 calc R
C5 C -0.1898(4) -0.0003(3) 0.7448(3) 0.0193(8) Uani 1 d .
H5 H -0.1821 -0.0468 0.7862 0.023 Uiso 1 calc R
C10 C -0.2087(3) 0.2108(3) 0.5571(3) 0.0182(8) Uani 1 d .
C23 C 0.2687(3) 0.1737(2) 0.3944(3) 0.0181(8) Uani 1 d .
O1 O 0.5976(3) 0.1892(2) 0.2538(3) 0.0382(9) Uani 1 d .
C4 C -0.1028(3) 0.0217(2) 0.7027(3) 0.0160(7) Uani 1 d .
C28 C 0.2295(4) 0.2150(3) 0.2947(3) 0.0192(8) Uani 1 d .
H28 H 0.1536 0.2358 0.2692 0.023 Uiso 1 calc R
N4 N -0.1253(3) 0.2788(2) 0.4608(3) 0.0198(7) Uani 1 d .
C12 C -0.2252(4) 0.3176(3) 0.4543(3) 0.0239(9) Uani 1 d .
H12 H -0.2527 0.3646 0.4152 0.029 Uiso 1 calc R
C13 C -0.0381(4) 0.3035(3) 0.4134(3) 0.0219(8) Uani 1 d .
H13A H -0.0775 0.3303 0.3450 0.026 Uiso 1 calc R
H13B H 0.0008 0.2560 0.3989 0.026 Uiso 1 calc R
O2 O 0.4541(4) 0.2359(3) 0.1220(3) 0.0536(12) Uani 1 d .
C27 C 0.3022(4) 0.2250(2) 0.2343(3) 0.0194(8) Uani 1 d .
H27 H 0.2750 0.2509 0.1676 0.023 Uiso 1 calc R
C20 C 0.4856(4) 0.0873(3) 0.8839(4) 0.0312(10) Uani 1 d .
H20A H 0.5297 0.1164 0.8474 0.047 Uiso 1 calc GR
H20B H 0.5385 0.0649 0.9499 0.047 Uiso 1 calc GR
H20C H 0.4318 0.1234 0.9002 0.047 Uiso 1 calc GR
C25 C 0.4592(4) 0.1559(3) 0.3732(3) 0.0219(8) Uani 1 d .
H25 H 0.5363 0.1372 0.3991 0.026 Uiso 1 calc R
C6 C -0.2887(4) 0.0490(3) 0.7235(3) 0.0208(8) Uani 1 d .
H6 H -0.3476 0.0340 0.7503 0.025 Uiso 1 calc R
C24 C 0.3844(4) 0.1446(3) 0.4320(3) 0.0224(8) Uani 1 d .
H24 H 0.4117 0.1172 0.4976 0.027 Uiso 1 calc R
C14 C 0.0535(4) 0.3601(3) 0.4865(4) 0.0218(8) Uani 1 d .
H14A H 0.0153 0.4093 0.4969 0.026 Uiso 1 calc R
H14B H 0.0892 0.3348 0.5567 0.026 Uiso 1 calc R
C17 C 0.2584(3) -0.0109(3) 0.6283(3) 0.0188(8) Uani 1 d .
H17A H 0.2243 0.0112 0.5560 0.023 Uiso 1 calc R
H17B H 0.3026 -0.0588 0.6239 0.023 Uiso 1 calc R
C19 C 0.4171(4) 0.0196(3) 0.8114(3) 0.0254(9) Uani 1 d .
H19A H 0.4717 -0.0202 0.8023 0.031 Uiso 1 calc R
H19B H 0.3674 -0.0067 0.8457 0.031 Uiso 1 calc R
C16 C 0.2351(5) 0.4439(3) 0.5060(4) 0.0382(12) Uani 1 d .
H16A H 0.2942 0.4533 0.4739 0.057 Uiso 1 calc GR
H16B H 0.2716 0.4247 0.5788 0.057 Uiso 1 calc GR
H16C H 0.1941 0.4933 0.5069 0.057 Uiso 1 calc GR
C18 C 0.3418(3) 0.0514(3) 0.7016(3) 0.0213(8) Uani 1 d .
H18A H 0.3930 0.0720 0.6648 0.026 Uiso 1 calc R
H18B H 0.2954 0.0963 0.7123 0.026 Uiso 1 calc R
C26 C 0.4155(4) 0.1960(2) 0.2744(3) 0.0189(8) Uani 1 d .

loop_
_atom_site_aniso_label
_atom_site_aniso_U_11
_atom_site_aniso_U_22
_atom_site_aniso_U_33
_atom_site_aniso_U_23
_atom_site_aniso_U_13
_atom_site_aniso_U_12
Pt1 0.00877(14) 0.01435(15) 0.01246(14) 0.00012(4) 0.00141(9) 0.00020(4)
C2 0.0139(19) 0.021(2) 0.0221(19) 0.0018(16) 0.0050(15) -0.0012(16)
N2 0.0126(14) 0.0139(15) 0.0177(15) 0.0006(12) 0.0030(12) 0.0018(12)
N3 0.0116(15) 0.0190(16) 0.0171(14) 0.0052(13) 0.0023(12) 0.0027(12)
N1 0.0075(14) 0.0151(16) 0.0188(15) -0.0002(12) -0.0007(12) 0.0017(11)
C7 0.014(2) 0.023(2) 0.024(2) -0.0011(14) 0.0072(18) 0.0020(14)
C21 0.0123(17) 0.0149(19) 0.0208(19) 0.0014(15) 0.0010(15) 0.0003(14)
C9 0.0127(17) 0.015(2) 0.0185(18) -0.0022(15) 0.0036(14) -0.0023(14)
C8 0.0099(17) 0.0181(18) 0.0170(18) -0.0019(15) 0.0031(14) 0.0025(15)
C15 0.022(2) 0.025(2) 0.025(2) -0.0005(15) 0.015(2) -0.0044(15)
C22 0.0154(18) 0.021(2) 0.0185(18) -0.0006(15) 0.0030(15) -0.0015(15)
C3 0.0144(17) 0.0158(18) 0.0157(16) -0.0044(14) 0.0016(13) -0.0007(14)
N5 0.0207(18) 0.0256(19) 0.0350(19) 0.0020(16) 0.0165(16) 0.0014(15)
C1 0.0172(19) 0.0167(19) 0.025(2) 0.0015(17) 0.0023(16) 0.0034(16)
C11 0.0152(18) 0.021(2) 0.028(2) 0.0046(16) 0.0040(16) 0.0040(16)
C5 0.0202(19) 0.0187(19) 0.0200(18) -0.0004(15) 0.0082(15) -0.0030(15)
C10 0.0106(17) 0.021(2) 0.0183(18) -0.0014(15) -0.0007(14) 0.0024(15)
C23 0.0149(18) 0.0180(19) 0.0188(17) -0.0030(15) 0.0026(14) -0.0026(14)
O1 0.0273(18) 0.044(2) 0.051(2) 0.0127(17) 0.0231(17) 0.0114(15)
C4 0.0131(17) 0.0183(18) 0.0149(16) -0.0024(14) 0.0024(14) 0.0005(14)
C28 0.0136(18) 0.020(2) 0.0223(19) -0.0043(16) 0.0045(15) -0.0007(15)
N4 0.0160(16) 0.0198(17) 0.0193(15) 0.0057(13) 0.0004(13) 0.0028(13)
C12 0.018(2) 0.020(2) 0.027(2) 0.0074(16) -0.0001(16) 0.0050(16)
C13 0.0156(18) 0.026(2) 0.0206(19) 0.0051(16) 0.0022(14) -0.0025(17)
O2 0.038(2) 0.089(4) 0.039(2) 0.032(2) 0.0207(18) 0.008(2)
C27 0.0213(19) 0.0187(19) 0.0176(18) 0.0011(15) 0.0060(15) -0.0025(15)
C20 0.026(2) 0.035(3) 0.026(2) -0.001(2) 0.0009(18) -0.004(2)
C25 0.0160(19) 0.025(2) 0.025(2) 0.0001(16) 0.0068(16) 0.0023(16)
C6 0.0170(19) 0.024(2) 0.0242(19) -0.0052(16) 0.0113(16) -0.0041(16)
C24 0.019(2) 0.028(2) 0.0190(19) 0.0022(17) 0.0041(16) 0.0014(18)
C14 0.021(2) 0.023(2) 0.024(2) -0.0015(17) 0.0105(18) -0.0027(17)
C17 0.0132(17) 0.024(2) 0.0189(18) 0.0001(15) 0.0055(14) 0.0013(15)
C19 0.0173(19) 0.025(2) 0.028(2) 0.0049(17) -0.0004(17) -0.0017(16)
C16 0.043(3) 0.036(3) 0.045(3) -0.013(2) 0.028(3) -0.016(2)
C18 0.0111(17) 0.026(2) 0.0218(18) 0.0023(16) -0.0006(15) -0.0024(15)
C26 0.0185(19) 0.0164(18) 0.0255(19) 0.0009(15) 0.0124(16) -0.0012(15)

loop_
_atom_type_symbol
_atom_type_description
_atom_type_scat_dispersion_real
_atom_type_scat_dispersion_imag
_atom_type_scat_source
C C 0.0181 0.0091 'International Tables Vol C Tables 4.2.6.8 and 6.1.1.4'
H H 0.0000 0.0000 'International Tables Vol C Tables 4.2.6.8 and 6.1.1.4'
N N 0.0311 0.0180 'International Tables Vol C Tables 4.2.6.8 and 6.1.1.4'
O O 0.0492 0.0322 'International Tables Vol C Tables 4.2.6.8 and 6.1.1.4'
Pt Pt -4.5932 6.9264 'International Tables Vol C Tables 4.2.6.8 and 6.1.1.4'

loop_
_geom_angle_atom_site_label_1
_geom_angle_atom_site_label_2
_geom_angle_atom_site_label_3
_geom_angle
N2 Pt1 N3 155.85(13)
N2 Pt1 C21 102.32(14)
N3 Pt1 C21 101.76(14)
C9 Pt1 N2 77.54(15)
C9 Pt1 N3 78.33(15)
C9 Pt1 C21 177.40(15)
C3 C2 H2 127.5
C1 C2 H2 127.5
C1 C2 C3 105.1(4)
N1 N2 Pt1 136.5(3)
N1 N2 C3 106.3(3)
C3 N2 Pt1 117.1(3)
C10 N3 Pt1 116.3(3)
N4 N3 Pt1 137.2(3)
N4 N3 C10 106.4(3)
N2 N1 C17 122.3(3)
C1 N1 N2 110.2(3)
C1 N1 C17 127.3(3)
C8 C7 H7 120.6
C6 C7 H7 120.6
C6 C7 C8 118.9(4)
C22 C21 Pt1 175.3(3)
C8 C9 Pt1 118.7(3)
C4 C9 Pt1 120.1(3)
C4 C9 C8 121.2(4)
C7 C8 C10 129.0(4)
C9 C8 C7 118.9(4)
C9 C8 C10 112.1(3)
H15A C15 H15B 107.7
C14 C15 H15A 108.9
C14 C15 H15B 108.9
C14 C15 C16 113.4(4)
C16 C15 H15A 108.9
C16 C15 H15B 108.9
C21 C22 C23 177.1(4)
C2 C3 C4 136.5(4)
N2 C3 C2 109.6(3)
N2 C3 C4 113.9(3)
O1 N5 O2 122.8(4)
O1 N5 C26 119.2(4)
O2 N5 C26 118.0(4)
C2 C1 H1 125.6
N1 C1 C2 108.9(4)
N1 C1 H1 125.6
C10 C11 H11 127.4
C12 C11 H11 127.4
C12 C11 C10 105.2(4)
C4 C5 H5 120.7
C4 C5 C6 118.7(4)
C6 C5 H5 120.7
N3 C10 C8 114.6(3)
N3 C10 C11 109.7(4)
C11 C10 C8 135.7(4)
C28 C23 C22 121.1(4)
C24 C23 C22 120.6(4)
C24 C23 C28 118.2(4)
C9 C4 C3 111.4(3)
C9 C4 C5 120.0(4)
C5 C4 C3 128.6(4)
C23 C28 H28 119.5
C27 C28 C23 121.0(4)
C27 C28 H28 119.5
N3 N4 C13 123.1(3)
C12 N4 N3 109.6(3)
C12 N4 C13 127.2(4)
C11 C12 H12 125.5
N4 C12 C11 109.1(4)
N4 C12 H12 125.5
N4 C13 H13A 109.1
N4 C13 H13B 109.1
N4 C13 C14 112.4(3)
H13A C13 H13B 107.9
C14 C13 H13A 109.1
C14 C13 H13B 109.1
C28 C27 H27 120.5
C26 C27 C28 118.9(4)
C26 C27 H27 120.5
H20A C20 H20B 109.5
H20A C20 H20C 109.5
H20B C20 H20C 109.5
C19 C20 H20A 109.5
C19 C20 H20B 109.5
C19 C20 H20C 109.5
C24 C25 H25 120.9
C24 C25 C26 118.1(4)
C26 C25 H25 120.9
C7 C6 C5 122.3(4)
C7 C6 H6 118.9
C5 C6 H6 118.9
C23 C24 H24 119.3
C25 C24 C23 121.3(4)
C25 C24 H24 119.3
C15 C14 C13 112.1(4)
C15 C14 H14A 109.2
C15 C14 H14B 109.2
C13 C14 H14A 109.2
C13 C14 H14B 109.2
H14A C14 H14B 107.9
N1 C17 H17A 109.3
N1 C17 H17B 109.3
N1 C17 C18 111.4(3)
H17A C17 H17B 108.0
C18 C17 H17A 109.3
C18 C17 H17B 109.3
C20 C19 H19A 109.4
C20 C19 H19B 109.4
H19A C19 H19B 108.0
C18 C19 C20 111.3(4)
C18 C19 H19A 109.4
C18 C19 H19B 109.4
C15 C16 H16A 109.5
C15 C16 H16B 109.5
C15 C16 H16C 109.5
H16A C16 H16B 109.5
H16A C16 H16C 109.5
H16B C16 H16C 109.5
C17 C18 H18A 108.6
C17 C18 H18B 108.6
C19 C18 C17 114.7(4)
C19 C18 H18A 108.6
C19 C18 H18B 108.6
H18A C18 H18B 107.6
C27 C26 N5 119.9(4)
C27 C26 C25 122.4(4)
C25 C26 N5 117.8(4)

loop_
_geom_bond_atom_site_label_1
_geom_bond_atom_site_label_2
_geom_bond_distance
Pt1 N2 2.044(3)
Pt1 N3 2.045(3)
Pt1 C21 2.058(4)
Pt1 C9 1.978(4)
C2 H2 0.9300
C2 C3 1.397(6)
C2 C1 1.378(6)
N2 N1 1.354(4)
N2 C3 1.365(5)
N3 C10 1.371(5)
N3 N4 1.355(5)
N1 C1 1.344(5)
N1 C17 1.466(5)
C7 H7 0.9300
C7 C8 1.410(6)
C7 C6 1.385(6)
C21 C22 1.208(6)
C9 C8 1.405(5)
C9 C4 1.384(6)
C8 C10 1.442(6)
C15 H15A 0.9700
C15 H15B 0.9700
C15 C14 1.511(6)
C15 C16 1.524(6)
C22 C23 1.428(5)
C3 C4 1.461(5)
N5 O1 1.213(5)
N5 O2 1.220(5)
N5 C26 1.464(5)
C1 H1 0.9300
C11 H11 0.9300
C11 C10 1.384(6)
C11 C12 1.380(6)
C5 H5 0.9300
C5 C4 1.395(5)
C5 C6 1.396(6)
C23 C28 1.410(6)
C23 C24 1.402(6)
C28 H28 0.9300
C28 C27 1.382(6)
N4 C12 1.345(5)
N4 C13 1.456(5)
C12 H12 0.9300
C13 H13A 0.9700
C13 H13B 0.9700
C13 C14 1.518(6)
C27 H27 0.9300
C27 C26 1.377(6)
C20 H20A 0.9600
C20 H20B 0.9600
C20 H20C 0.9600
C20 C19 1.522(6)
C25 H25 0.9300
C25 C24 1.388(6)
C25 C26 1.394(6)
C6 H6 0.9300
C24 H24 0.9300
C14 H14A 0.9700
C14 H14B 0.9700
C17 H17A 0.9700
C17 H17B 0.9700
C17 C18 1.532(6)
C19 H19A 0.9700
C19 H19B 0.9700
C19 C18 1.515(5)
C16 H16A 0.9600
C16 H16B 0.9600
C16 H16C 0.9600
C18 H18A 0.9700
C18 H18B 0.9700

loop_
_geom_torsion_atom_site_label_1
_geom_torsion_atom_site_label_2
_geom_torsion_atom_site_label_3
_geom_torsion_atom_site_label_4
_geom_torsion
Pt1 N2 N1 C1 -178.2(3)
Pt1 N2 N1 C17 7.1(5)
Pt1 N2 C3 C2 178.8(3)
Pt1 N2 C3 C4 0.7(4)
Pt1 N3 C10 C8 -1.5(4)
Pt1 N3 C10 C11 -179.8(3)
Pt1 N3 N4 C12 179.2(3)
Pt1 N3 N4 C13 -3.8(6)
Pt1 C21 C22 C23 -39(12)
Pt1 C9 C8 C7 176.9(3)
Pt1 C9 C8 C10 -1.2(5)
Pt1 C9 C4 C3 1.5(4)
Pt1 C9 C4 C5 -177.7(3)
C2 C3 C4 C9 -178.8(4)
C2 C3 C4 C5 0.4(8)
N2 Pt1 N3 C10 2.3(5)
N2 Pt1 N3 N4 -176.0(3)
N2 Pt1 C21 C22 100(5)
N2 Pt1 C9 C8 -178.9(3)
N2 Pt1 C9 C4 -0.9(3)
N2 N1 C1 C2 0.6(5)
N2 N1 C17 C18 77.0(4)
N2 C3 C4 C9 -1.4(5)
N2 C3 C4 C5 177.8(4)
N3 Pt1 N2 N1 175.4(3)
N3 Pt1 N2 C3 -1.6(5)
N3 Pt1 C21 C22 -78(5)
N3 Pt1 C9 C8 0.4(3)
N3 Pt1 C9 C4 178.4(3)
N3 N4 C12 C11 -0.2(5)
N3 N4 C13 C14 -89.4(5)
N1 N2 C3 C2 0.9(4)
N1 N2 C3 C4 -177.2(3)
N1 C17 C18 C19 69.3(5)
C7 C8 C10 N3 -176.2(4)
C7 C8 C10 C11 1.6(8)
C21 Pt1 N2 N1 -0.2(4)
C21 Pt1 N2 C3 -177.3(3)
C21 Pt1 N3 C10 178.0(3)
C21 Pt1 N3 N4 -0.4(4)
C21 Pt1 C9 C8 -92(3)
C21 Pt1 C9 C4 86(3)
C21 C22 C23 C28 92(9)
C21 C22 C23 C24 -88(9)
C9 Pt1 N2 N1 177.1(4)
C9 Pt1 N2 C3 0.0(3)
C9 Pt1 N3 C10 0.6(3)
C9 Pt1 N3 N4 -177.7(4)
C9 Pt1 C21 C22 13(7)
C9 C8 C10 N3 1.7(5)
C9 C8 C10 C11 179.5(5)
C8 C7 C6 C5 0.4(6)
C8 C9 C4 C3 179.5(3)
C8 C9 C4 C5 0.2(6)
C22 C23 C28 C27 -178.4(4)
C22 C23 C24 C25 179.9(4)
C3 C2 C1 N1 0.0(5)
C3 N2 N1 C1 -0.9(4)
C3 N2 N1 C17 -175.7(3)
C1 C2 C3 N2 -0.6(5)
C1 C2 C3 C4 176.9(4)
C1 N1 C17 C18 -96.8(5)
C10 N3 N4 C12 0.8(4)
C10 N3 N4 C13 177.8(4)
C10 C11 C12 N4 -0.4(5)
C23 C28 C27 C26 -1.9(6)
O1 N5 C26 C27 172.4(4)
O1 N5 C26 C25 -7.2(6)
C4 C9 C8 C7 -1.1(6)
C4 C9 C8 C10 -179.2(4)
C4 C5 C6 C7 -1.2(6)
C28 C23 C24 C25 0.0(7)
C28 C27 C26 N5 -178.7(4)
C28 C27 C26 C25 0.9(6)
N4 N3 C10 C8 177.3(3)
N4 N3 C10 C11 -1.0(4)
N4 C13 C14 C15 176.0(4)
C12 C11 C10 N3 0.9(5)
C12 C11 C10 C8 -177.0(5)
C12 N4 C13 C14 87.0(5)
C13 N4 C12 C11 -177.1(4)
O2 N5 C26 C27 -7.0(6)
O2 N5 C26 C25 173.4(5)
C20 C19 C18 C17 -172.8(4)
C6 C7 C8 C9 0.8(6)
C6 C7 C8 C10 178.6(4)
C6 C5 C4 C9 0.9(6)
C6 C5 C4 C3 -178.2(4)
C24 C23 C28 C27 1.4(6)
C24 C25 C26 N5 -179.8(4)
C24 C25 C26 C27 0.6(7)
C17 N1 C1 C2 175.0(4)
C16 C15 C14 C13 174.3(4)
C26 C25 C24 C23 -1.0(7)
